data_4038248
loop_
_publ_author_name
'Matsubara, Ryosuke'
'Ando, Akihiro'
'Hasebe, Hayu'
'Kim, Hojin'
'Tsuneda, Takao'
'Hayashi, Masahiko'

_publ_section_title
;
 Synthesis and Synthetic Application of Chloro- and Bromofuroxans.
;
_journal_issue 9
_journal_name_full 'The Journal of organic chemistry'
_journal_page_first 5959
_journal_page_last 5972
_journal_paper_doi 10.1021/acs.joc.0c00326
_journal_volume 85
_journal_year 2020
_chemical_formula_moiety 'C3 H3 Br N2 O3'
_chemical_formula_sum 'C3 H3 Br N2 O3'
_chemical_formula_weight 194.97
_space_group_IT_number 4
_space_group_name_Hall 'P 2yb'
_space_group_name_H-M_alt 'P 1 21 1'
_symmetry_cell_setting monoclinic
_symmetry_Int_Tables_number 4
_symmetry_space_group_name_Hall 'P 2yb'
_symmetry_space_group_name_H-M 'P 1 21 1'
_atom_sites_solution_hydrogens geom
_atom_sites_solution_primary direct
_atom_sites_solution_secondary difmap
_cell_angle_alpha 90.0000
_cell_angle_beta 106.901(10)
_cell_angle_gamma 90.0000
_cell_formula_units_Z 2
_cell_length_a 6.849(6)
_cell_length_b 6.272(5)
_cell_length_c 7.042(6)
_cell_measurement_reflns_used 1360
_cell_measurement_temperature 90
_cell_measurement_theta_max 28.582
_cell_measurement_theta_min 3.1075
_cell_volume 289.4(4)
_computing_cell_refinement Unknown
_computing_data_collection Unknown
_computing_data_reduction Unknown
_computing_molecular_graphics 'CrystalStructure 4.0'
_computing_publication_material 'CrystalStructure 4.0 (Rigaku, 2010)'
_computing_structure_refinement 'SHELXL97 (Sheldrick, 2008)'
_computing_structure_solution 'Il Milione (Burla, et al., 2007)'
_diffrn_ambient_temperature 90
_diffrn_measured_fraction_theta_full 0.983
_diffrn_measured_fraction_theta_max 0.983
_diffrn_measurement_device_type 'CCD area detector'
_diffrn_radiation_type 'Mo K\a'
_diffrn_radiation_wavelength 0.71069
_diffrn_reflns_av_R_equivalents 0.0242
_diffrn_reflns_limit_h_max 8
_diffrn_reflns_limit_h_min -8
_diffrn_reflns_limit_k_max 7
_diffrn_reflns_limit_k_min -8
_diffrn_reflns_limit_l_max 7
_diffrn_reflns_limit_l_min -9
_diffrn_reflns_number 1556
_diffrn_reflns_theta_full 27.50
_diffrn_reflns_theta_max 27.50
_diffrn_standards_number 0
_exptl_absorpt_coefficient_mu 7.050
_exptl_absorpt_correction_T_max 0.75
_exptl_absorpt_correction_T_min 0.42
_exptl_absorpt_correction_type multi-scan
_exptl_absorpt_process_details
;
SADABS-2016/2 - Bruker AXS area detector scaling and absorption correction
;
_exptl_crystal_colour NONE
_exptl_crystal_density_diffrn 2.237
_exptl_crystal_density_method 'not measured'
_exptl_crystal_description NONE
_exptl_crystal_F_000 188.00
_exptl_crystal_size_max 0.511
_exptl_crystal_size_mid 0.314
_exptl_crystal_size_min 0.166
_refine_diff_density_max 1.020
_refine_diff_density_min -1.280
_refine_ls_abs_structure_details 'Flack, H. D. (1983), Acta Cryst. A39, 876-881.  402 Friedel Pairs'
_refine_ls_abs_structure_Flack 0.14(10)
_refine_ls_extinction_method none
_refine_ls_goodness_of_fit_ref 1.117
_refine_ls_hydrogen_treatment constr
_refine_ls_number_parameters 82
_refine_ls_number_reflns 1113
_refine_ls_number_restraints 1
_refine_ls_R_factor_gt 0.0255
_refine_ls_shift/su_max 0.054
_refine_ls_structure_factor_coef Fsqd
_refine_ls_weighting_details 'w = 1/[\s^2^(Fo^2^)+(0.0376P)^2^+0.0000P] where P=(Fo^2^+2Fc^2^)/3'
_refine_ls_weighting_scheme calc
_refine_ls_wR_factor_ref 0.0673
_reflns_number_gt 1085
_reflns_number_total 1113
_reflns_threshold_expression F^2^>2.0\s(F^2^)
_cod_data_source_file jo0c00326_si_005.cif
_cod_data_source_block AA834_PTLC_b_0am
_cod_depositor_comments
;
The following automatic conversions were performed:

data item '_exptl_absorpt_correction_type' value 'Multi-Scan' was
changed to 'multi-scan' in accordance with the
/home/data/users/saulius/crontab/automatic-downloads/rss-feeds/ACS/lib/dictionaries/cif_core.dic
dictionary named 'cif_core.dic' version 2.4.2 last updated on
2011-04-26.

Automatic conversion script
Id: cif_fix_values 7556 2019-12-06 15:28:31Z antanas 

 Adding full bibliography for 4038245--4038253.cif.
;
_cod_database_code 4038248

loop_
_symmetry_equiv_pos_site_id
_symmetry_equiv_pos_as_xyz
1 +X,+Y,+Z
2 -X,1/2+Y,-Z

loop_
_atom_site_label
_atom_site_type_symbol
_atom_site_fract_x
_atom_site_fract_y
_atom_site_fract_z
_atom_site_U_iso_or_equiv
_atom_site_adp_type
_atom_site_occupancy
_atom_site_symmetry_multiplicity
_atom_site_calc_flag
_atom_site_refinement_flags
_atom_site_disorder_assembly
_atom_site_disorder_group
Br1 Br 0.35104(4) 0.8101 0.47737(3) 0.01112(13) Uani 1.0 2 d . . .
O1 O 0.0732(4) 0.8097(19) -0.0011(3) 0.0146(5) Uani 1.0 2 d . . .
O2 O 0.5834(4) 0.8112(18) 0.0133(3) 0.0145(5) Uani 1.0 2 d . . .
O5 O 0.7701(4) 0.8119(19) 0.3412(4) 0.0173(5) Uani 1.0 2 d . . .
N1 N 0.3743(4) 0.8090(18) -0.0946(4) 0.0136(6) Uani 1.0 2 d . . .
N7 N 0.5979(4) 0.810(2) 0.2223(4) 0.0119(5) Uani 1.0 2 d . . .
C3 C 0.4086(5) 0.815(3) 0.2371(5) 0.0101(7) Uani 1.0 2 d . . .
C4 C -0.0349(5) 0.814(3) -0.2129(5) 0.0171(7) Uani 1.0 2 d . . .
C6 C 0.2749(5) 0.807(3) 0.0379(5) 0.0114(6) Uani 1.0 2 d . . .
H4A H -0.1790 0.8031 -0.2314 0.0205 Uiso 1.0 2 calc R . .
H4B H 0.0092 0.6962 -0.2774 0.0205 Uiso 1.0 2 calc R . .
H4C H -0.0058 0.9453 -0.2692 0.0205 Uiso 1.0 2 calc R . .

loop_
_atom_site_aniso_label
_atom_site_aniso_U_11
_atom_site_aniso_U_22
_atom_site_aniso_U_33
_atom_site_aniso_U_12
_atom_site_aniso_U_13
_atom_site_aniso_U_23
Br1 0.01499(18) 0.01178(18) 0.00743(17) -0.0017(6) 0.00460(11) -0.0020(5)
O1 0.0123(11) 0.0211(12) 0.0099(10) -0.006(5) 0.0025(8) -0.001(4)
O2 0.0143(11) 0.0204(12) 0.0098(10) -0.002(5) 0.0050(8) 0.003(4)
O5 0.0141(10) 0.0213(12) 0.0140(11) 0.006(4) 0.0002(9) 0.000(4)
N1 0.0128(12) 0.0162(13) 0.0116(13) 0.003(5) 0.0031(10) 0.011(4)
N7 0.0159(12) 0.0115(11) 0.0090(11) 0.002(5) 0.0045(10) -0.005(4)
C3 0.0134(13) 0.0095(16) 0.0088(13) -0.001(4) 0.0053(11) 0.001(4)
C4 0.0142(14) 0.0260(18) 0.0086(13) -0.001(6) -0.0006(11) -0.000(6)
C6 0.0179(14) 0.0079(12) 0.0080(13) -0.003(6) 0.0030(11) -0.003(5)

loop_
_atom_type_symbol
_atom_type_description
_atom_type_scat_dispersion_real
_atom_type_scat_dispersion_imag
_atom_type_scat_source
C C 0.0033 0.0016
;
International Tables for Crystallography
(1992, Vol. C, Tables 4.2.6.8 and 6.1.1.4)
;
H H 0.0000 0.0000
;
International Tables for Crystallography
(1992, Vol. C, Table 6.1.1.4)
;
N N 0.0061 0.0033
;
International Tables for Crystallography
(1992, Vol. C, Tables 4.2.6.8 and 6.1.1.4)
;
O O 0.0106 0.0060
;
International Tables for Crystallography
(1992, Vol. C, Tables 4.2.6.8 and 6.1.1.4)
;
Br Br -0.2901 2.4595
;
International Tables for Crystallography
(1992, Vol. C, Tables 4.2.6.8 and 6.1.1.4)
;

loop_
_geom_angle_atom_site_label_1
_geom_angle_atom_site_label_2
_geom_angle_atom_site_label_3
_geom_angle
_geom_angle_publ_flag
_geom_angle_site_symmetry_1
_geom_angle_site_symmetry_2
_geom_angle_site_symmetry_3
C4 O1 C6 113.5(3) yes . . .
N1 O2 N7 107.8(3) yes . . .
O2 N1 C6 105.9(3) yes . . .
O2 N7 O5 117.4(3) yes . . .
O2 N7 C3 107.4(2) yes . . .
O5 N7 C3 135.1(3) yes . . .
Br1 C3 N7 123.0(2) yes . . .
Br1 C3 C6 130.5(3) yes . . .
N7 C3 C6 106.4(3) yes . . .
O1 C6 N1 125.4(3) yes . . .
O1 C6 C3 122.1(3) yes . . .
N1 C6 C3 112.4(3) yes . . .

loop_
_geom_bond_atom_site_label_1
_geom_bond_atom_site_label_2
_geom_bond_distance
_geom_bond_publ_flag
_geom_bond_site_symmetry_1
_geom_bond_site_symmetry_2
Br1 C3 1.845(4) yes . .
O1 C4 1.460(4) yes . .
O1 C6 1.328(4) yes . .
O2 N1 1.413(4) yes . .
O2 N7 1.446(4) yes . .
O5 N7 1.232(3) yes . .
N1 C6 1.305(5) yes . .
N7 C3 1.331(5) yes . .
C3 C6 1.436(4) yes . .
